data_7158552
loop_
_publ_author_name
'Stakanovs, Georgijs'
'Belyakov, Sergey'
'Jirgensons, Aigars'
'Rasina, Dace'

_publ_section_title
;
 Convergent Biomimetic Semisynthesis of Disesquiterpenoid Rumphellolide J
;
_journal_name_full 'Organic &amp; Biomolecular Chemistry'
_journal_paper_doi 10.1039/D2OB00238H
_journal_year 2022
_chemical_absolute_configuration rmad
_chemical_formula_moiety 'C15 H24 O2'
_chemical_formula_sum 'C15 H24 O2'
_chemical_formula_weight 236.36
_space_group_crystal_system triclinic
_space_group_IT_number 1
_space_group_name_Hall 'P 1'
_space_group_name_H-M_alt 'P 1'
_symmetry_Int_Tables_number 1
_audit_creation_date 2021-10-21
_audit_creation_method
;
Olex2 1.2-ac4
(compiled 2018.05.17 svn.r3504 for Rigaku Oxford Diffraction, GUI svn.r5492)
;
_audit_update_record
;
2021-12-09 deposited with the CCDC.	2022-03-02 downloaded from the CCDC.
;
_cell_angle_alpha 102.879(2)
_cell_angle_beta 100.4135(17)
_cell_angle_gamma 102.0461(16)
_cell_formula_units_Z 6
_cell_length_a 9.17564(16)
_cell_length_b 15.1486(3)
_cell_length_c 16.0961(4)
_cell_measurement_reflns_used 18032
_cell_measurement_temperature 150.0(1)
_cell_measurement_theta_max 76.7810
_cell_measurement_theta_min 3.0910
_cell_volume 2071.52(8)
_computing_cell_refinement 'CrysAlisPro 1.171.41.112a (Rigaku OD, 2021)'
_computing_data_collection 'CrysAlisPro 1.171.41.112a (Rigaku OD, 2021)'
_computing_data_reduction 'CrysAlisPro 1.171.41.112a (Rigaku OD, 2021)'
_computing_molecular_graphics 'Olex2 (Dolomanov et al., 2009)'
_computing_publication_material 'Olex2 (Dolomanov et al., 2009)'
_computing_structure_refinement 'olex2.refine (Bourhis et al., 2015)'
_diffrn_ambient_environment N~2~
_diffrn_ambient_temperature 150.0(1)
_diffrn_detector 'Hybrid Pixel Array Detector'
_diffrn_detector_area_resol_mean 10.0000
_diffrn_detector_type HyPix
_diffrn_measured_fraction_theta_full 0.97
_diffrn_measured_fraction_theta_max 0.6729
_diffrn_measurement_details
;
List of Runs (angles in degrees, time in seconds):

  # Type    Start    End  Width  t~exp~   \w     \q     \k     \f   Frames
#--------------------------------------------------------------------------
  1  \w    -51.00  23.00   0.50    2.00    --  -47.65  88.00-150.00  148
  2  \w    -11.00  71.00   0.50    2.00    --   47.65 -88.00  92.00  164
  3  \w    -88.00 -63.00   0.50    9.00    --  -86.25  88.00-150.00   50
  4  \w   -143.00-118.00   0.50    9.00    --  -86.25 -88.00  92.00   50
  5  \w    119.00 150.00   0.50    9.00    --  107.75  88.00-150.00   62
  6  \w     96.00 123.00   0.50    9.00    --  107.75 -88.00  92.00   54
  7  \w   -109.00 -82.00   0.50    2.00    --  -47.65-125.00-180.00   54
  8  \w   -119.00 -94.00   0.50    2.00    --  -47.65 -77.00   0.00   50
  9  \w   -119.00 -94.00   0.50    2.00    --  -47.65 -77.00 -60.00   50
 10  \w   -114.00 -89.00   0.50    2.00    --  -47.65 -77.00-150.00   50
 11  \w   -119.00 -94.00   0.50    2.00    --  -47.65 -77.00 -90.00   50
 12  \w    -25.00  10.00   0.50    2.00    --   47.65 -19.00  60.00   70
 13  \w     56.00  82.00   0.50    2.00    --   47.65-125.00-180.00   52
 14  \w    -20.00  35.00   0.50    2.00    --   47.65 -19.00-180.00  110
 15  \w     88.00 117.00   0.50    2.00    --   47.65  77.00 150.00   58
 16  \w     14.00  39.00   0.50    2.00    --   47.65 -19.00  60.00   50
 17  \w     49.00  95.00   0.50    2.00    --   47.65-125.00 -60.00   92
 18  \w     89.00 120.00   0.50    2.00    --   47.65  77.00-180.00   62
 19  \w     88.00 120.00   0.50    2.00    --   47.65  77.00  90.00   64
 20  \w    -42.00 -12.00   0.50    9.00    --  -86.25  30.00  60.00   60
 21  \w    102.00 134.00   0.50    9.00    --  107.75 -88.00-119.54   64
 22  \w     46.00  72.00   0.50    9.00    --  107.75 -88.00-119.54   52
 23  \w     95.00 165.00   0.50    9.00    --  107.75  15.00  30.00  140
 24  \w     37.00  91.00   0.50    9.00    --  107.75 -94.00-120.00  108
 25  \w     58.00 107.00   0.50    9.00    --  107.75-107.00 -87.07   98
 26  \w     66.00 118.00   0.50    9.00    --  107.75 -88.00-166.41  104
 27  \w     60.00 106.00   0.50    9.00    --  107.75 -97.00 -26.84   92
 28  \w    125.00 151.00   0.50    9.00    --  107.75  61.00 150.00   52
 29  \w    107.00 133.00   0.50    9.00    --  107.75 -85.00   9.01   52
 30  \w     77.00 107.00   0.50    9.00    --  107.75-102.00 177.41   60
 31  \w     38.00  64.00   0.50    9.00    --  107.75 -88.00 -42.04   52
 32  \w     97.00 123.00   0.50    9.00    --  107.75 125.00  90.00   52
 33  \w    140.00 171.00   0.50    9.00    --  107.75 125.00  90.00   62
 34  \w     45.00  73.00   0.50    9.00    --  107.75 -77.00  90.00   56
 35  \w    125.00 152.00   0.50    9.00    --  107.75  77.00   0.00   54
 36  \w    106.00 134.00   0.50    9.00    --  107.75  15.00 -30.00   56
 37  \w     39.00  87.00   0.50    9.00    --  107.75 -77.00 120.00   96
 38  \w     48.00  73.00   0.50    9.00    --  107.75 -85.00   9.01   50
 39  \w     36.00  63.00   0.50    9.00    --  107.75 -61.00 -90.00   54
 40  \w     65.00 106.00   0.50    9.00    --  107.75 -94.00  30.00   82
 41  \w     42.00  68.00   0.50    9.00    --  107.75 -77.00  30.00   52
 42  \w     80.00 105.00   0.50    9.00    --  107.75 -94.00   0.00   50
 43  \w     36.00  63.00   0.50    9.00    --  107.75 -94.00   0.00   54
 44  \w     36.00  67.00   0.50    9.00    --  107.75 -61.00  30.00   62
 45  \w     36.00  61.00   0.50    9.00    --  107.75 -77.00-150.00   50
 46  \w     68.00 106.00   0.50    9.00    --  107.75 -94.00 -60.00   76
 47  \w    144.00 171.00   0.50    9.00    --  107.75  77.00-120.00   54
 48  \w    124.00 178.00   0.50    9.00    --  107.75  30.00  90.00  108
 49  \w     71.00 107.00   0.50    9.00    --  107.75-105.00 152.13   72
 50  \w     93.00 118.00   0.50    9.00    --  107.75  61.00 150.00   50
 51  \w     63.00 104.00   0.50    9.00    --  107.75 -94.00  90.00   82
 52  \w     59.00  92.00   0.50    9.00    --  107.75-125.00-120.00   66
 53  \w     37.00  62.00   0.50    9.00    --  107.75 -85.00  -2.36   50
 54  \w    120.00 146.00   0.50    9.00    --  107.75  77.00 150.00   52
 55  \w     36.00  62.00   0.50    9.00    --  107.75 -61.00  60.00   52
 56  \w     59.00  84.00   0.50    9.00    --  107.75 -77.00 -30.00   50
 57  \w    153.00 178.00   0.50    9.00    --  107.75  45.00-180.00   50
 58  \w     81.00 106.00   0.50    9.00    --  107.75 -94.00-180.00   50
 59  \w    107.00 132.00   0.50    9.00    --  107.75 -88.00 -42.04   50
 60  \w    109.00 177.00   0.50    9.00    --  107.75 125.00  30.00  136
 61  \w    127.00 174.00   0.50    9.00    --  107.75  45.00 120.00   94
 62  \w     59.00  89.00   0.50    9.00    --  107.75 -94.00  60.00   60
 63  \w     89.00 134.00   0.50    9.00    --  107.75  77.00 -60.00   90
 64  \w    147.00 177.00   0.50    9.00    --  107.75  77.00 -60.00   60
 65  \w     41.00  73.00   0.50    9.00    --  107.75 -94.00-180.00   64
 66  \w     89.00 114.00   0.50    9.00    --  107.75  77.00  60.00   50
 67  \w    141.00 166.00   0.50    9.00    --  107.75  77.00  60.00   50
 68  \w     97.00 133.00   0.50    9.00    --  107.75  45.00-180.00   72
 69  \w     36.00  70.00   0.50    9.00    --  107.75-125.00 -90.00   68
 70  \w     67.00  93.00   0.50    9.00    --  107.75 -94.00 120.00   52
 71  \w     57.00  91.00   0.50    9.00    --  107.75 -77.00 -90.00   68
 72  \w     35.00  63.00   0.50    9.00    --  107.75 -61.00   0.00   56
 73  \w     71.00  96.00   0.50    9.00    --  107.75-125.00 120.00   50
 74  \w    126.00 153.00   0.50    9.00    --  107.75  30.00-180.00   54
 75  \w     90.00 127.00   0.50    9.00    --  107.75  77.00  90.00   74
 76  \w     88.00 114.00   0.50    9.00    --  107.75  77.00 150.00   52
 77  \w    153.00 178.00   0.50    9.00    --  107.75  15.00 -30.00   50
 78  \w    103.00 128.00   0.50    9.00    --  107.75  30.00 120.00   50
 79  \w     90.00 115.00   0.50    9.00    --  107.75 -85.00  -2.36   50
 80  \w     99.00 177.00   0.50    9.00    --  107.75  30.00 -90.00  156
 81  \w     87.00 112.00   0.50    9.00    --  107.75-125.00 -30.00   50
 82  \w     36.00  61.00   0.50    9.00    --  107.75-125.00  60.00   50
 83  \w     38.00  65.00   0.50    9.00    --  107.75-125.00  90.00   54
 84  \w    105.00 141.00   0.50    9.00    --  107.75  88.00-145.06   72
 85  \w    151.00 178.00   0.50    9.00    --  107.75  45.00-150.00   54
 86  \w    108.00 176.00   0.50    9.00    --  107.75  30.00-150.00  136
 87  \w    106.00 131.00   0.50    9.00    --  107.75  15.00 150.00   50
 88  \w     94.00 119.00   0.50    9.00    --  107.75  77.00-120.00   50
 89  \w     36.00  61.00   0.50    9.00    --  107.75 -61.00-180.00   50
 90  \w    110.00 142.00   0.50    9.00    --  107.75  61.00 -60.00   64
;
_diffrn_measurement_device 'four-circle diffractometer'
_diffrn_measurement_device_type 'Rigaku, XtaLAB Synergy, Dualflex, HyPix'
_diffrn_measurement_method '\w scans'
_diffrn_orient_matrix_type 'CrysAlisPro convention (1999,Acta A55,543-557)'
_diffrn_orient_matrix_UB_11 0.0627055000
_diffrn_orient_matrix_UB_12 -0.0377455000
_diffrn_orient_matrix_UB_13 -0.0795137000
_diffrn_orient_matrix_UB_21 0.0503466000
_diffrn_orient_matrix_UB_22 -0.0731699000
_diffrn_orient_matrix_UB_23 0.0434392000
_diffrn_orient_matrix_UB_31 -0.1574231000
_diffrn_orient_matrix_UB_32 -0.0699375000
_diffrn_orient_matrix_UB_33 -0.0448408000
_diffrn_radiation_monochromator mirror
_diffrn_radiation_probe x-ray
_diffrn_radiation_type 'Cu K\a'
_diffrn_radiation_wavelength 1.54184
_diffrn_reflns_av_R_equivalents 0.0562
_diffrn_reflns_av_unetI/netI 0.0503
_diffrn_reflns_limit_h_max 10
_diffrn_reflns_limit_h_min -11
_diffrn_reflns_limit_k_max 19
_diffrn_reflns_limit_k_min -19
_diffrn_reflns_limit_l_max 20
_diffrn_reflns_limit_l_min -20
_diffrn_reflns_number 37044
_diffrn_reflns_theta_full 73.0
_diffrn_reflns_theta_max 77.48
_diffrn_reflns_theta_min 2.90
_diffrn_source 'micro-focus sealed X-ray tube'
_diffrn_source_type 'PhotonJet (Cu) X-ray Source'
_exptl_absorpt_coefficient_mu 0.571
_exptl_absorpt_correction_T_max 0.99806
_exptl_absorpt_correction_T_min 0.94198
_exptl_absorpt_correction_type multi-scan
_exptl_absorpt_process_details
;
CrysAlisPro 1.171.41.112a (Rigaku Oxford Diffraction, 2021)
Empirical absorption correction using spherical harmonics,
implemented in SCALE3 ABSPACK scaling algorithm.
;
_exptl_crystal_colour 'Colourless '
_exptl_crystal_density_diffrn 1.1367
_exptl_crystal_description Needle
_exptl_crystal_F_000 780
_exptl_crystal_size_max 0.21
_exptl_crystal_size_mid 0.02
_exptl_crystal_size_min 0.01
_refine_diff_density_max 0.6185
_refine_diff_density_min -0.2107
_refine_diff_density_rms 0.0441
_refine_ls_abs_structure_details 'Flack, H. D. (1983). Acta Cryst. A39, 876-881.'
_refine_ls_abs_structure_Flack 0.1(2)
_refine_ls_d_res_high 0.7897
_refine_ls_d_res_low 15.2388
_refine_ls_goodness_of_fit_ref 1.0570
_refine_ls_hydrogen_treatment mixed
_refine_ls_matrix_type full
_refine_ls_number_constraints 204
_refine_ls_number_parameters 961
_refine_ls_number_reflns 11863
_refine_ls_number_restraints 3
_refine_ls_restrained_S_all 1.0570
_refine_ls_R_factor_all 0.0738
_refine_ls_R_factor_gt 0.0680
_refine_ls_shift/su_max 0.0046
_refine_ls_shift/su_mean 0.0013
_refine_ls_structure_factor_coef Fsqd
_refine_ls_weighting_details 'w=1/[\s^2^(Fo^2^)+(0.1031P)^2^+0.8797P] where P=(Fo^2^+2Fc^2^)/3'
_refine_ls_weighting_scheme calc
_refine_ls_wR_factor_gt 0.1748
_refine_ls_wR_factor_ref 0.1790
_reflns_Friedel_coverage 0.374
_reflns_limit_h_max 10
_reflns_limit_h_min -11
_reflns_limit_k_max 19
_reflns_limit_k_min -19
_reflns_limit_l_max 20
_reflns_limit_l_min -20
_reflns_number_gt 10849
_reflns_number_total 11863
_reflns_threshold_expression I>=2u(I)
_cod_data_source_file d2ob00238h2.cif
_cod_data_source_block GS672
_cod_depositor_comments
;

2024-12-16
Z value and formula fixed to values more according to usual
chemical conventions.                 miguel
;
_cod_original_formula_sum 'C90 H144 O12'
_cod_original_formula_weight 1418.14
_cod_original_formula_moiety '6(C15 H24 O2)'
_cod_original_formula_units_Z 1
_cod_original_cell_volume 2071.53(8)
_cod_original_sg_symbol_Hall ' P 1'
_cod_database_code 7158552
_chemical_oxdiff_formula 'C90 H144 O12'
_chemical_oxdiff_usercomment 'from Georgijs'
_diffrn_oxdiff_digest_frames
;
0150f4ac4f7ff7e0e91eb444dc10ef61cd00026213c
;
_reflns_odcompleteness_completeness 99.47
_reflns_odcompleteness_iscentric 1
_reflns_odcompleteness_theta 66.97
_olex2_refinement_description
;
1. Fixed Uiso
 At 1.2 times of:
  All C(H) groups, All C(H,H) groups
 At 1.5 times of:
  All C(H,H,H) groups
2.a Ternary CH refined with riding coordinates:
 C5(H5), C56(H56), C22(H22), C73(H73), C39(H39), C70(H70), C2(H2), C36(H36),
 C87(H87), C19(H19), C53(H53), C90(H90)
2.b Secondary CH2 refined with riding coordinates:
 C28(H28a,H28b), C79(H79a,H79b), C40(H40a,H40b), C60(H60a,H60b), C58(H58a,
 H58b), C62(H62a,H62b), C41(H41a,H41b), C57(H57a,H57b), C74(H74a,H74b),
 C78(H78a,H78b), C43(H43a,H43b), C6(H6a,H6b), C77(H77a,H77b), C26(H26a,H26b),
 C61(H61a,H61b), C3(H3a,H3b), C23(H23a,H23b), C45(H45a,H45b), C54(H54a,H54b),
 C27(H27a,H27b), C71(H71a,H71b), C7(H7a,H7b), C75(H75a,H75b), C24(H24a,H24b),
 C11(H11a,H11b), C10(H10a,H10b), C37(H37a,H37b), C9(H9a,H9b), C44(H44a,H44b),
 C92(H92a,H92b), C20(H20a,H20b), C91(H91a,H91b), C94(H94a,H94b), C95(H95a,H95b),
  C96(H96a,H96b), C88(H88a,H88b)
2.c Idealised Me refined as rotating group:
 C14(H14a,H14b,H14c), C80(H80a,H80b,H80c), C64(H64a,H64b,H64c), C65(H65a,H65b,
 H65c), C13(H13a,H13b,H13c), C99(H99a,H99b,H99c), C48(H48a,H48b,H48c), C63(H63a,
 H63b,H63c), C46(H46a,H46b,H46c), C29(H29a,H29b,H29c), C82(H82a,H82b,H82c),
 C98(H98a,H98b,H98c), C81(H81a,H81b,H81c), C30(H30a,H30b,H30c), C47(H47a,H47b,
 H47c), C12(H12a,H12b,H12c), C31(H31a,H31b,H31c), C97(H97a,H97b,H97c)
;
_olex2_submission_special_instructions 'No special instructions were received'
_oxdiff_exptl_absorpt_empirical_details
;
Empirical correction (ABSPACK) includes:
- Absorption correction using spherical harmonics
- Frame scaling
;
_oxdiff_exptl_absorpt_empirical_full_max 1.729
_oxdiff_exptl_absorpt_empirical_full_min 0.459

loop_
_space_group_symop_id
_space_group_symop_operation_xyz
1 x,y,z

loop_
_atom_site_label
_atom_site_type_symbol
_atom_site_fract_x
_atom_site_fract_y
_atom_site_fract_z
_atom_site_U_iso_or_equiv
_atom_site_adp_type
_atom_site_occupancy
_atom_site_refinement_flags_posn
O16 O 0.9945(3) 0.68075(18) 0.8167(2) 0.0400(6) Uani 1.000000 .
O17 O 0.8712(3) 0.79121(19) 0.8122(2) 0.0402(6) Uani 1.000000 .
H17 H 0.794(10) 0.740(6) 0.823(5) 0.10(3) Uiso 1.000000 .
O33 O 0.6352(3) 0.66093(19) 0.8209(2) 0.0425(7) Uani 1.000000 .
O50 O 0.1871(3) 0.4946(2) 0.1915(2) 0.0444(7) Uani 1.000000 .
O68 O 0.0370(3) 0.6259(2) 0.1848(2) 0.0470(7) Uani 1.000000 .
H68 H 0.079(6) 0.583(4) 0.185(3) 0.043(13) Uiso 1.000000 .
O34 O 0.7530(3) 0.5466(2) 0.8153(2) 0.0429(7) Uani 1.000000 .
H34 H 0.827(10) 0.598(6) 0.823(5) 0.09(2) Uiso 1.000000 .
O84 O 0.3371(3) 0.30214(18) 0.5271(2) 0.0398(6) Uani 1.000000 .
O67 O -0.1638(3) 0.50917(18) 0.1721(2) 0.0440(7) Uani 1.000000 .
O102 O 0.1813(4) 0.4296(2) 0.5268(2) 0.0514(8) Uani 1.000000 .
H102 H 0.245(12) 0.386(7) 0.531(6) 0.12(3) Uiso 1.000000 .
O85 O 0.1602(4) 0.2048(2) 0.5644(3) 0.0556(9) Uani 1.000000 .
H85 H 0.120(11) 0.245(7) 0.555(6) 0.11(3) Uiso 1.000000 .
O51 O -0.0099(3) 0.3823(2) 0.1945(3) 0.0511(8) Uani 1.000000 .
H51 H -0.058(11) 0.424(6) 0.193(6) 0.11(3) Uiso 1.000000 .
O101 O -0.0074(4) 0.3257(2) 0.5485(3) 0.0583(9) Uani 1.000000 .
C15 C 0.9948(4) 0.7600(2) 0.8131(2) 0.0290(7) Uani 1.000000 .
C4 C 1.6213(4) 1.0105(2) 0.8513(2) 0.0292(7) Uani 1.000000 .
C76 C 0.3882(4) 0.1579(2) 0.5471(2) 0.0301(7) Uani 1.000000 .
C83 C 0.2938(4) 0.2292(2) 0.5464(2) 0.0303(7) Uani 1.000000 .
C66 C -0.1110(4) 0.5908(3) 0.1776(3) 0.0340(7) Uani 1.000000 .
C32 C 0.6322(4) 0.5803(3) 0.8187(2) 0.0326(7) Uani 1.000000 .
C28 C 0.5201(4) 0.4869(2) 0.9116(2) 0.0304(7) Uani 1.000000 .
H28a H 0.6317(4) 0.5012(2) 0.9372(2) 0.0365(8) Uiso 1.000000 R
H28b H 0.4742(4) 0.5251(2) 0.9526(2) 0.0365(8) Uiso 1.000000 R
C5 C 1.4710(4) 0.9372(2) 0.8479(2) 0.0270(6) Uani 1.000000 .
H5 H 1.4711(4) 0.9329(2) 0.9090(2) 0.0324(8) Uiso 1.000000 R
C79 C 0.3243(4) 0.0831(2) 0.4567(2) 0.0291(7) Uani 1.000000 .
H79a H 0.2161(4) 0.0809(2) 0.4321(2) 0.0349(8) Uiso 1.000000 R
H79b H 0.3857(4) 0.0976(2) 0.4145(2) 0.0349(8) Uiso 1.000000 R
C56 C -0.4949(4) 0.7212(2) 0.1178(2) 0.0275(7) Uani 1.000000 .
H56 H -0.5034(4) 0.6723(2) 0.0627(2) 0.0330(8) Uiso 1.000000 R
C42 C 0.2381(4) 0.3530(2) 0.2207(2) 0.0305(7) Uani 1.000000 .
C40 C 0.5314(4) 0.3546(3) 0.2463(3) 0.0336(7) Uani 1.000000 .
H40a H 0.6247(4) 0.3830(3) 0.2290(3) 0.0403(9) Uiso 1.000000 R
H40b H 0.5562(4) 0.3684(3) 0.3111(3) 0.0403(9) Uiso 1.000000 R
C60 C -0.1239(4) 0.7580(2) 0.2451(2) 0.0333(7) Uani 1.000000 .
H60a H -0.1927(4) 0.7763(2) 0.2828(2) 0.0399(9) Uiso 1.000000 R
H60b H -0.0294(4) 0.7533(2) 0.2827(2) 0.0399(9) Uiso 1.000000 R
C55 C -0.6111(4) 0.7790(3) 0.0969(2) 0.0309(7) Uani 1.000000 .
C58 C -0.3650(4) 0.6161(2) 0.1875(2) 0.0292(7) Uani 1.000000 .
H58a H -0.3488(4) 0.5956(2) 0.2420(2) 0.0351(8) Uiso 1.000000 R
H58b H -0.4123(4) 0.5590(2) 0.1381(2) 0.0351(8) Uiso 1.000000 R
C25 C 0.4896(4) 0.5078(3) 0.8202(2) 0.0322(7) Uani 1.000000 .
C22 C 0.1928(4) 0.4465(3) 0.8747(3) 0.0340(8) Uani 1.000000 .
H22 H 0.2479(4) 0.4968(3) 0.9298(3) 0.0408(9) Uiso 1.000000 R
C62 C -0.2101(4) 0.6883(3) 0.0865(2) 0.0314(7) Uani 1.000000 .
H62a H -0.3044(4) 0.6500(3) 0.0420(2) 0.0377(8) Uiso 1.000000 R
H62b H -0.1198(4) 0.6778(3) 0.0640(2) 0.0377(8) Uiso 1.000000 R
C41 C 0.4029(4) 0.3994(2) 0.2167(2) 0.0321(7) Uani 1.000000 .
H41a H 0.4005(4) 0.4011(2) 0.1554(2) 0.0385(9) Uiso 1.000000 R
H41b H 0.4312(4) 0.4651(2) 0.2530(2) 0.0385(9) Uiso 1.000000 R
C57 C -0.4810(4) 0.6757(3) 0.1928(2) 0.0306(7) Uani 1.000000 .
H57a H -0.4476(4) 0.7250(3) 0.2494(2) 0.0367(8) Uiso 1.000000 R
H57b H -0.5825(4) 0.6356(3) 0.1906(2) 0.0367(8) Uiso 1.000000 R
C100 C 0.0418(4) 0.4029(3) 0.5375(3) 0.0351(8) Uani 1.000000 .
C73 C 0.6343(4) 0.0667(2) 0.4919(2) 0.0294(7) Uani 1.000000 .
H73 H 0.6016(4) 0.0835(2) 0.4361(2) 0.0353(8) Uiso 1.000000 R
C52 C -0.2078(4) 0.7926(2) 0.1071(2) 0.0288(7) Uani 1.000000 .
C69 C 0.3366(4) -0.0102(2) 0.4755(2) 0.0261(6) Uani 1.000000 .
C74 C 0.6800(4) 0.1551(3) 0.5669(3) 0.0371(8) Uani 1.000000 .
H74a H 0.6934(4) 0.1381(3) 0.6233(3) 0.0445(10) Uiso 1.000000 R
H74b H 0.7798(4) 0.1944(3) 0.5654(3) 0.0445(10) Uiso 1.000000 R
C39 C 0.4877(4) 0.2498(2) 0.2069(2) 0.0307(7) Uani 1.000000 .
H39 H 0.4458(4) 0.2363(2) 0.1423(2) 0.0369(8) Uiso 1.000000 R
C70 C 0.5061(4) -0.0143(2) 0.4970(2) 0.0271(6) Uani 1.000000 .
H70 H 0.5299(4) -0.0204(2) 0.5583(2) 0.0325(8) Uiso 1.000000 R
C59 C -0.2058(4) 0.6618(2) 0.1753(2) 0.0310(7) Uani 1.000000 .
C18 C 0.4449(4) 0.3823(2) 0.8945(3) 0.0324(7) Uani 1.000000 .
C78 C 0.2771(4) -0.0001(3) 0.5595(2) 0.0319(7) Uani 1.000000 .
H78a H 0.1644(4) -0.0095(3) 0.5458(2) 0.0382(8) Uiso 1.000000 R
H78b H 0.3033(4) -0.0460(3) 0.5910(2) 0.0382(8) Uiso 1.000000 R
C43 C 0.2264(5) 0.3379(3) 0.3132(3) 0.0362(8) Uani 1.000000 .
H43a H 0.3298(5) 0.3541(3) 0.3527(3) 0.0435(9) Uiso 1.000000 R
H43b H 0.1655(5) 0.3777(3) 0.3406(3) 0.0435(9) Uiso 1.000000 R
C6 C 1.4155(4) 0.8392(3) 0.7872(2) 0.0325(7) Uani 1.000000 .
H6a H 1.3985(4) 0.8430(3) 0.7257(2) 0.0389(9) Uiso 1.000000 R
H6b H 1.4961(4) 0.8057(3) 0.7968(2) 0.0389(9) Uiso 1.000000 R
C2 C 1.3796(4) 1.0078(2) 0.8284(3) 0.0307(7) Uani 1.000000 .
H2 H 1.3589(4) 0.9997(2) 0.7637(3) 0.0368(8) Uiso 1.000000 R
C86 C -0.0338(5) 0.6157(3) 0.4863(3) 0.0444(10) Uani 1.000000 .
C77 C 0.3594(4) 0.1005(3) 0.6143(2) 0.0308(7) Uani 1.000000 .
H77a H 0.4578(4) 0.1023(3) 0.6528(2) 0.0370(8) Uiso 1.000000 R
H77b H 0.2947(4) 0.1263(3) 0.6513(2) 0.0370(8) Uiso 1.000000 R
C36 C 0.3705(4) 0.1918(2) 0.2443(3) 0.0318(7) Uani 1.000000 .
H36 H 0.4018(4) 0.2170(2) 0.3096(3) 0.0381(9) Uiso 1.000000 R
C26 C 0.4685(4) 0.4113(3) 0.7548(3) 0.0367(8) Uani 1.000000 .
H26a H 0.3639(4) 0.3895(3) 0.7159(3) 0.0440(9) Uiso 1.000000 R
H26b H 0.5439(4) 0.4158(3) 0.7180(3) 0.0440(9) Uiso 1.000000 R
C61 C -0.0847(4) 0.8302(3) 0.1942(2) 0.0328(7) Uani 1.000000 .
H61a H -0.0897(4) 0.8929(3) 0.2265(2) 0.0394(9) Uiso 1.000000 R
H61b H 0.0193(4) 0.8348(3) 0.1837(2) 0.0394(9) Uiso 1.000000 R
C3 C 1.5310(4) 1.0865(3) 0.8705(3) 0.0360(8) Uani 1.000000 .
H3a H 1.5444(4) 1.1161(3) 0.9337(3) 0.0432(10) Uiso 1.000000 R
H3b H 1.5483(4) 1.1345(3) 0.8379(3) 0.0432(10) Uiso 1.000000 R
C23 C 0.1927(4) 0.4903(3) 0.7995(3) 0.0421(9) Uani 1.000000 .
H23a H 0.1577(4) 0.4403(3) 0.7434(3) 0.0506(11) Uiso 1.000000 R
H23b H 0.1194(4) 0.5299(3) 0.8002(3) 0.0506(11) Uiso 1.000000 R
C72 C 0.7336(4) -0.0045(3) 0.4752(3) 0.0339(7) Uani 1.000000 .
C87 C -0.1739(5) 0.6413(3) 0.5173(3) 0.0360(8) Uani 1.000000 .
H87 H -0.1379(5) 0.6749(3) 0.5812(3) 0.0432(10) Uiso 1.000000 R
C45 C 0.1720(4) 0.2519(3) 0.1578(3) 0.0342(7) Uani 1.000000 .
H45a H 0.0613(4) 0.2407(3) 0.1314(3) 0.0410(9) Uiso 1.000000 R
H45b H 0.2266(4) 0.2426(3) 0.1102(3) 0.0410(9) Uiso 1.000000 R
C49 C 0.1383(4) 0.4176(3) 0.1998(2) 0.0338(7) Uani 1.000000 .
C19 C 0.2666(4) 0.3637(3) 0.8734(3) 0.0337(7) Uani 1.000000 .
H19 H 0.2257(4) 0.3191(3) 0.8135(3) 0.0404(9) Uiso 1.000000 R
C14 C 1.6642(4) 1.0000(3) 0.7639(3) 0.0397(9) Uani 1.000000 .
H14a H 1.704(4) 0.9445(14) 0.7507(11) 0.0596(13) Uiso 1.000000 GR
H14b H 1.5732(9) 0.993(2) 0.7178(4) 0.0596(13) Uiso 1.000000 GR
H14c H 1.743(3) 1.0558(11) 0.7665(7) 0.0596(13) Uiso 1.000000 GR
C54 C -0.4835(4) 0.8378(3) 0.0637(3) 0.0349(8) Uani 1.000000 .
H54a H -0.4894(4) 0.8142(3) 0.0004(3) 0.0419(9) Uiso 1.000000 R
H54b H -0.4742(4) 0.9061(3) 0.0804(3) 0.0419(9) Uiso 1.000000 R
C80 C 0.2370(4) -0.0942(3) 0.4017(3) 0.0383(8) Uani 1.000000 .
H80a H 0.266(3) -0.0907(12) 0.3466(5) 0.0575(12) Uiso 1.000000 GR
H80b H 0.252(3) -0.1522(3) 0.4152(10) 0.0575(12) Uiso 1.000000 GR
H80c H 0.1289(5) -0.0939(13) 0.3958(14) 0.0575(12) Uiso 1.000000 GR
C1 C 1.2246(4) 1.0034(2) 0.8540(3) 0.0362(8) Uani 1.000000 .
C53 C -0.3635(4) 0.8066(2) 0.1244(2) 0.0294(7) Uani 1.000000 .
H53 H -0.3416(4) 0.8496(2) 0.1847(2) 0.0353(8) Uiso 1.000000 R
C27 C 0.4938(4) 0.3435(3) 0.8103(3) 0.0378(8) Uani 1.000000 .
H27a H 0.6030(4) 0.3425(3) 0.8238(3) 0.0454(10) Uiso 1.000000 R
H27b H 0.4302(4) 0.2791(3) 0.7794(3) 0.0454(10) Uiso 1.000000 R
C64 C -0.7597(4) 0.7239(3) 0.0297(3) 0.0380(8) Uani 1.000000 .
H64a H -0.7359(4) 0.6885(18) -0.0227(9) 0.0570(12) Uiso 1.000000 GR
H64b H -0.8207(17) 0.6804(16) 0.0549(8) 0.0570(12) Uiso 1.000000 GR
H64c H -0.8181(18) 0.7674(3) 0.0136(16) 0.0570(12) Uiso 1.000000 GR
C71 C 0.5793(4) -0.0825(3) 0.4418(3) 0.0355(8) Uani 1.000000 .
H71a H 0.5823(4) -0.1396(3) 0.4615(3) 0.0426(9) Uiso 1.000000 R
H71b H 0.5362(4) -0.0984(3) 0.3777(3) 0.0426(9) Uiso 1.000000 R
C7 C 1.2661(4) 0.7828(2) 0.8009(2) 0.0305(7) Uani 1.000000 .
H7a H 1.2264(4) 0.7251(2) 0.7515(2) 0.0366(8) Uiso 1.000000 R
H7b H 1.2923(4) 0.7630(2) 0.8551(2) 0.0366(8) Uiso 1.000000 R
C38 C 0.5940(4) 0.1842(3) 0.2226(3) 0.0366(8) Uani 1.000000 .
C90 C -0.3160(4) 0.5630(2) 0.5063(2) 0.0327(7) Uani 1.000000 .
H90 H -0.3396(4) 0.5199(2) 0.4459(2) 0.0393(9) Uiso 1.000000 R
C35 C 0.1971(4) 0.1856(3) 0.2155(3) 0.0346(8) Uani 1.000000 .
C65 C -0.6467(5) 0.8365(3) 0.1775(3) 0.0405(9) Uani 1.000000 .
H65a H -0.702(4) 0.7942(3) 0.2060(13) 0.0607(13) Uiso 1.000000 GR
H65b H -0.5506(5) 0.8753(18) 0.2186(11) 0.0607(13) Uiso 1.000000 GR
H65c H -0.710(3) 0.8769(18) 0.1597(4) 0.0607(13) Uiso 1.000000 GR
C89 C -0.4137(5) 0.6367(3) 0.5041(3) 0.0369(8) Uani 1.000000 .
C75 C 0.5593(4) 0.2120(3) 0.5622(3) 0.0349(8) Uani 1.000000 .
H75a H 0.5675(4) 0.2425(3) 0.5143(3) 0.0419(9) Uiso 1.000000 R
H75b H 0.5867(4) 0.2625(3) 0.6177(3) 0.0419(9) Uiso 1.000000 R
C13 C 1.7604(4) 1.0213(3) 0.9234(3) 0.0400(8) Uani 1.000000 .
H13a H 1.7299(8) 1.024(2) 0.9791(5) 0.0599(13) Uiso 1.000000 GR
H13b H 1.804(2) 0.9674(12) 0.9088(11) 0.0599(13) Uiso 1.000000 GR
H13c H 1.8377(16) 1.0791(12) 0.9289(15) 0.0599(13) Uiso 1.000000 GR
C99 C -0.4324(5) 0.6852(4) 0.5927(3) 0.0495(11) Uani 1.000000 .
H99a H -0.508(3) 0.6422(10) 0.6113(12) 0.0743(16) Uiso 1.000000 GR
H99b H -0.3335(11) 0.704(2) 0.6357(6) 0.0743(16) Uiso 1.000000 GR
H99c H -0.468(4) 0.7410(15) 0.5888(7) 0.0743(16) Uiso 1.000000 GR
C8 C 1.1336(4) 0.8311(2) 0.8082(2) 0.0313(7) Uani 1.000000 .
C24 C 0.3527(4) 0.5506(3) 0.8044(3) 0.0377(8) Uani 1.000000 .
H24a H 0.3736(4) 0.6091(3) 0.8519(3) 0.0453(10) Uiso 1.000000 R
H24b H 0.3489(4) 0.5686(3) 0.7487(3) 0.0453(10) Uiso 1.000000 R
C11 C 1.1770(4) 0.9169(3) 0.8904(3) 0.0337(7) Uani 1.000000 .
H11a H 1.2633(4) 0.9131(3) 0.9351(3) 0.0405(9) Uiso 1.000000 R
H11b H 1.0883(4) 0.9205(3) 0.9168(3) 0.0405(9) Uiso 1.000000 R
C48 C 0.7064(5) 0.2184(3) 0.3118(3) 0.0433(9) Uani 1.000000 .
H48a H 0.784(2) 0.2749(15) 0.3140(9) 0.0650(14) Uiso 1.000000 GR
H48b H 0.6511(8) 0.233(2) 0.3576(3) 0.0650(14) Uiso 1.000000 GR
H48c H 0.757(3) 0.1694(10) 0.3214(10) 0.0650(14) Uiso 1.000000 GR
C21 C 0.0502(4) 0.3863(3) 0.8940(3) 0.0409(9) Uani 1.000000 .
C63 C -0.1631(5) 0.8375(3) 0.0365(3) 0.0405(9) Uani 1.000000 .
H63a H -0.0588(15) 0.835(2) 0.0327(16) 0.0608(13) Uiso 1.000000 GR
H63b H -0.235(2) 0.8037(15) -0.0202(5) 0.0608(13) Uiso 1.000000 GR
H63c H -0.167(4) 0.9032(7) 0.0515(12) 0.0608(13) Uiso 1.000000 GR
C46 C 0.1001(5) 0.0858(3) 0.1719(4) 0.0543(12) Uani 1.000000 .
H46a H -0.0087(5) 0.0852(5) 0.160(2) 0.0814(18) Uiso 1.000000 GR
H46b H 0.128(3) 0.0616(10) 0.1167(13) 0.0814(18) Uiso 1.000000 GR
H46c H 0.119(3) 0.0461(7) 0.2111(11) 0.0814(18) Uiso 1.000000 GR
C10 C 1.0975(4) 0.9765(3) 0.7712(3) 0.0461(10) Uani 1.000000 .
H10a H 0.9990(4) 0.9831(3) 0.7852(3) 0.0553(12) Uiso 1.000000 R
H10b H 1.1231(4) 1.0156(3) 0.7315(3) 0.0553(12) Uiso 1.000000 R
C37 C 0.4474(5) 0.1099(3) 0.2195(3) 0.0407(9) Uani 1.000000 .
H37a H 0.4609(5) 0.0752(3) 0.2645(3) 0.0488(10) Uiso 1.000000 R
H37b H 0.3985(5) 0.0664(3) 0.1605(3) 0.0488(10) Uiso 1.000000 R
C93 C -0.0497(4) 0.4750(3) 0.5364(3) 0.0376(8) Uani 1.000000 .
C29 C 0.5056(5) 0.3440(3) 0.9700(3) 0.0440(9) Uani 1.000000 .
H29a H 0.6163(9) 0.352(2) 0.9773(16) 0.0660(14) Uiso 1.000000 GR
H29b H 0.486(4) 0.3783(17) 1.0242(6) 0.0660(14) Uiso 1.000000 GR
H29c H 0.454(3) 0.2772(7) 0.9569(11) 0.0660(14) Uiso 1.000000 GR
C9 C 1.0895(4) 0.8743(3) 0.7302(3) 0.0435(9) Uani 1.000000 .
H9a H 1.1622(4) 0.8698(3) 0.6918(3) 0.0522(11) Uiso 1.000000 R
H9b H 0.9846(4) 0.8405(3) 0.6946(3) 0.0522(11) Uiso 1.000000 R
C82 C 0.8346(4) -0.0111(3) 0.5575(3) 0.0415(9) Uani 1.000000 .
H82a H 0.7736(9) -0.019(2) 0.6007(9) 0.0622(13) Uiso 1.000000 GR
H82b H 0.878(3) -0.0651(14) 0.5434(5) 0.0622(13) Uiso 1.000000 GR
H82c H 0.918(2) 0.0463(10) 0.5818(12) 0.0622(13) Uiso 1.000000 GR
C44 C 0.1472(5) 0.2344(3) 0.2964(3) 0.0430(9) Uani 1.000000 .
H44a H 0.1815(5) 0.2112(3) 0.3475(3) 0.0516(11) Uiso 1.000000 R
H44b H 0.0343(5) 0.2237(3) 0.2841(3) 0.0516(11) Uiso 1.000000 R
C92 C -0.2040(5) 0.4381(3) 0.5578(3) 0.0447(10) Uani 1.000000 .
H92a H -0.2630(5) 0.3820(3) 0.5095(3) 0.0537(11) Uiso 1.000000 R
H92b H -0.1823(5) 0.4170(3) 0.6116(3) 0.0537(11) Uiso 1.000000 R
C20 C 0.1596(5) 0.3321(3) 0.9315(4) 0.0466(10) Uani 1.000000 .
H20a H 0.1149(5) 0.2635(3) 0.9157(4) 0.0559(12) Uiso 1.000000 R
H20b H 0.2055(5) 0.3575(3) 0.9953(4) 0.0559(12) Uiso 1.000000 R
C98 C -0.5668(5) 0.6032(4) 0.4382(3) 0.0509(11) Uani 1.000000 .
H98a H -0.5529(9) 0.574(3) 0.3804(6) 0.0763(16) Uiso 1.000000 GR
H98b H -0.6372(15) 0.557(2) 0.4565(14) 0.0763(16) Uiso 1.000000 GR
H98c H -0.610(2) 0.6567(5) 0.4348(19) 0.0763(16) Uiso 1.000000 GR
C91 C -0.3085(5) 0.5049(3) 0.5716(3) 0.0448(10) Uani 1.000000 .
H91a H -0.2704(5) 0.5476(3) 0.6317(3) 0.0537(11) Uiso 1.000000 R
H91b H -0.4134(5) 0.4675(3) 0.5669(3) 0.0537(11) Uiso 1.000000 R
C81 C 0.8247(5) 0.0050(3) 0.4070(3) 0.0472(10) Uani 1.000000 .
H81a H 0.873(4) -0.0471(15) 0.3964(19) 0.0707(15) Uiso 1.000000 GR
H81b H 0.7560(9) 0.004(3) 0.3522(8) 0.0707(15) Uiso 1.000000 GR
H81c H 0.904(3) 0.0645(13) 0.4280(11) 0.0707(15) Uiso 1.000000 GR
C30 C -0.0234(6) 0.4397(4) 0.9605(4) 0.0542(12) Uani 1.000000 .
H30a H -0.097(4) 0.3948(4) 0.978(2) 0.0812(17) Uiso 1.000000 GR
H30b H 0.0566(8) 0.479(2) 1.0123(13) 0.0812(17) Uiso 1.000000 GR
H30c H -0.077(4) 0.480(2) 0.9336(10) 0.0812(17) Uiso 1.000000 GR
C94 C 0.0497(5) 0.5678(3) 0.6071(4) 0.0619(14) Uani 1.000000 .
H94a H -0.0112(5) 0.5904(3) 0.6482(4) 0.0743(17) Uiso 1.000000 R
H94b H 0.1413(5) 0.5559(3) 0.6411(4) 0.0743(17) Uiso 1.000000 R
C95 C 0.0962(6) 0.6379(4) 0.5610(4) 0.0574(12) Uani 1.000000 .
H95a H 0.1910(6) 0.6320(4) 0.5416(4) 0.0689(14) Uiso 1.000000 R
H95b H 0.1133(6) 0.7022(4) 0.5986(4) 0.0689(14) Uiso 1.000000 R
C96 C -0.0668(5) 0.5009(4) 0.4500(3) 0.0532(12) Uani 1.000000 .
H96a H -0.1712(5) 0.4720(4) 0.4118(3) 0.0639(14) Uiso 1.000000 R
H96b H 0.0099(5) 0.4831(4) 0.4180(3) 0.0639(14) Uiso 1.000000 R
C47 C 0.6781(5) 0.1590(4) 0.1508(3) 0.0497(11) Uani 1.000000 .
H47a H 0.6050(9) 0.138(3) 0.0934(4) 0.0746(16) Uiso 1.000000 GR
H47b H 0.758(3) 0.2143(8) 0.1527(17) 0.0746(16) Uiso 1.000000 GR
H47c H 0.726(4) 0.109(2) 0.1602(15) 0.0746(16) Uiso 1.000000 GR
C12 C 1.2262(6) 1.0934(3) 0.9194(5) 0.0645(16) Uani 1.000000 .
H12a H 1.1246(17) 1.0886(14) 0.932(3) 0.097(2) Uiso 1.000000 GR
H12b H 1.303(4) 1.1032(19) 0.9739(12) 0.097(2) Uiso 1.000000 GR
H12c H 1.252(6) 1.1464(6) 0.8945(14) 0.097(2) Uiso 1.000000 GR
C31 C -0.0710(5) 0.3267(4) 0.8117(4) 0.0580(13) Uani 1.000000 .
H31a H -0.0211(7) 0.296(2) 0.7689(12) 0.0870(19) Uiso 1.000000 GR
H31b H -0.143(3) 0.2790(19) 0.8270(6) 0.0870(19) Uiso 1.000000 GR
H31c H -0.126(3) 0.3668(6) 0.7863(16) 0.0870(19) Uiso 1.000000 GR
C88 C -0.2803(5) 0.6937(3) 0.4745(3) 0.0469(10) Uani 1.000000 .
H88a H -0.2525(5) 0.7620(3) 0.5026(3) 0.0563(12) Uiso 1.000000 R
H88b H -0.2951(5) 0.6803(3) 0.4101(3) 0.0563(12) Uiso 1.000000 R
C97 C -0.0055(7) 0.6552(5) 0.4086(4) 0.0665(15) Uani 1.000000 .
H97a H -0.1018(14) 0.638(3) 0.3637(15) 0.100(2) Uiso 1.000000 GR
H97b H 0.033(5) 0.7236(6) 0.4292(7) 0.100(2) Uiso 1.000000 GR
H97c H 0.071(4) 0.629(3) 0.383(2) 0.100(2) Uiso 1.000000 GR

loop_
_atom_site_aniso_label
_atom_site_aniso_U_11
_atom_site_aniso_U_22
_atom_site_aniso_U_33
_atom_site_aniso_U_12
_atom_site_aniso_U_13
_atom_site_aniso_U_23
O16 0.0325(13) 0.0246(13) 0.0633(18) 0.0047(10) 0.0142(12) 0.0130(12)
O17 0.0302(13) 0.0295(14) 0.0643(18) 0.0062(11) 0.0149(12) 0.0179(13)
O33 0.0314(14) 0.0263(14) 0.0731(19) 0.0054(11) 0.0189(13) 0.0167(13)
O50 0.0298(14) 0.0297(14) 0.081(2) 0.0096(11) 0.0144(13) 0.0261(14)
O68 0.0226(13) 0.0323(15) 0.090(2) 0.0080(11) 0.0130(14) 0.0232(15)
O34 0.0282(13) 0.0295(14) 0.076(2) 0.0066(11) 0.0202(13) 0.0195(13)
O84 0.0392(14) 0.0273(14) 0.0586(17) 0.0123(11) 0.0128(12) 0.0187(12)
O67 0.0304(13) 0.0216(13) 0.078(2) 0.0047(10) 0.0114(13) 0.0122(13)
O102 0.0420(16) 0.0422(17) 0.089(2) 0.0233(14) 0.0282(16) 0.0350(17)
O85 0.0370(16) 0.0419(18) 0.109(3) 0.0208(14) 0.0330(18) 0.0407(19)
O51 0.0262(14) 0.0305(15) 0.105(3) 0.0110(12) 0.0191(15) 0.0295(16)
O101 0.0379(16) 0.0320(16) 0.117(3) 0.0148(13) 0.0222(17) 0.0348(17)
C15 0.0292(17) 0.0227(17) 0.0300(16) 0.0002(13) 0.0050(13) 0.0050(13)
C4 0.0235(16) 0.0305(18) 0.0381(18) 0.0101(13) 0.0071(13) 0.0157(14)
C76 0.0267(16) 0.0256(17) 0.0399(18) 0.0095(13) 0.0070(14) 0.0108(14)
C83 0.0287(17) 0.0227(17) 0.0371(18) 0.0074(13) 0.0070(13) 0.0029(13)
C66 0.0254(17) 0.0307(19) 0.044(2) 0.0050(14) 0.0050(14) 0.0117(15)
C32 0.0318(18) 0.0278(18) 0.0391(18) 0.0042(14) 0.0123(14) 0.0108(14)
C28 0.0243(16) 0.0238(16) 0.0389(18) 0.0047(12) 0.0081(13) 0.0008(13)
C5 0.0201(15) 0.0310(17) 0.0321(16) 0.0092(13) 0.0056(12) 0.0112(13)
C79 0.0276(16) 0.0285(17) 0.0315(16) 0.0120(13) 0.0041(13) 0.0068(13)
C56 0.0219(15) 0.0209(16) 0.0368(17) 0.0041(12) 0.0060(13) 0.0043(13)
C42 0.0271(17) 0.0241(17) 0.0412(18) 0.0076(13) 0.0083(14) 0.0099(14)
C40 0.0269(17) 0.0312(19) 0.045(2) 0.0061(14) 0.0100(14) 0.0144(15)
C60 0.0313(17) 0.0246(17) 0.0372(18) 0.0047(13) -0.0014(14) 0.0050(14)
C55 0.0253(16) 0.0319(18) 0.0358(18) 0.0068(14) 0.0061(13) 0.0112(14)
C58 0.0224(15) 0.0234(16) 0.0402(18) 0.0029(12) 0.0055(13) 0.0094(14)
C25 0.0248(17) 0.0283(18) 0.0426(19) 0.0044(13) 0.0123(14) 0.0063(14)
C22 0.0200(15) 0.0311(18) 0.050(2) 0.0060(13) 0.0099(14) 0.0090(16)
C62 0.0204(15) 0.0331(18) 0.0362(18) 0.0043(13) 0.0038(13) 0.0050(14)
C41 0.0309(18) 0.0249(17) 0.0431(19) 0.0072(14) 0.0122(14) 0.0119(15)
C57 0.0249(16) 0.0291(17) 0.0386(18) 0.0062(13) 0.0088(13) 0.0102(14)
C100 0.0360(19) 0.0273(18) 0.044(2) 0.0108(15) 0.0079(15) 0.0121(15)
C73 0.0257(16) 0.0290(17) 0.0371(17) 0.0105(13) 0.0082(13) 0.0122(14)
C52 0.0221(15) 0.0237(16) 0.0356(17) 0.0012(12) 0.0044(13) 0.0042(13)
C69 0.0237(15) 0.0205(15) 0.0314(16) 0.0058(12) 0.0028(12) 0.0045(12)
C74 0.0241(17) 0.0301(19) 0.053(2) 0.0051(14) 0.0066(15) 0.0068(16)
C39 0.0265(16) 0.0297(18) 0.0359(17) 0.0057(14) 0.0062(13) 0.0111(14)
C70 0.0250(16) 0.0261(17) 0.0299(16) 0.0094(13) 0.0038(12) 0.0066(13)
C59 0.0243(16) 0.0237(17) 0.0427(19) 0.0064(13) 0.0059(14) 0.0060(14)
C18 0.0236(16) 0.0207(16) 0.050(2) 0.0036(13) 0.0091(14) 0.0053(14)
C78 0.0280(17) 0.0289(18) 0.0419(19) 0.0082(14) 0.0118(14) 0.0124(15)
C43 0.0354(19) 0.035(2) 0.044(2) 0.0147(15) 0.0134(15) 0.0144(16)
C6 0.0271(17) 0.0282(18) 0.0422(19) 0.0081(14) 0.0115(14) 0.0062(14)
C2 0.0209(15) 0.0259(17) 0.0458(19) 0.0060(13) 0.0063(14) 0.0121(14)
C86 0.032(2) 0.048(2) 0.072(3) 0.0208(18) 0.0213(19) 0.037(2)
C77 0.0313(17) 0.0312(18) 0.0316(16) 0.0114(14) 0.0085(13) 0.0081(14)
C36 0.0283(17) 0.0236(17) 0.046(2) 0.0079(13) 0.0098(14) 0.0136(15)
C26 0.0273(17) 0.0331(19) 0.0412(19) 0.0015(14) 0.0083(14) -0.0011(15)
C61 0.0253(16) 0.0236(17) 0.0419(19) 0.0001(13) 0.0012(14) 0.0049(14)
C3 0.0192(16) 0.0271(18) 0.061(2) 0.0061(13) 0.0060(15) 0.0128(16)
C23 0.0251(18) 0.041(2) 0.065(3) 0.0092(15) 0.0117(17) 0.0214(19)
C72 0.0267(17) 0.0345(19) 0.0433(19) 0.0126(14) 0.0096(15) 0.0107(15)
C87 0.0352(19) 0.0317(19) 0.048(2) 0.0140(15) 0.0124(16) 0.0184(16)
C45 0.0259(16) 0.0288(19) 0.047(2) 0.0079(14) 0.0064(14) 0.0096(15)
C49 0.0310(18) 0.0282(18) 0.043(2) 0.0079(14) 0.0087(15) 0.0115(15)
C19 0.0207(16) 0.0272(17) 0.049(2) 0.0030(13) 0.0075(14) 0.0063(15)
C14 0.0239(17) 0.057(3) 0.045(2) 0.0103(16) 0.0125(15) 0.0239(19)
C54 0.0300(18) 0.0322(19) 0.046(2) 0.0096(15) 0.0079(15) 0.0170(16)
C80 0.0267(17) 0.0288(19) 0.050(2) 0.0049(14) 0.0023(15) 0.0002(16)
C1 0.0225(16) 0.0226(17) 0.066(2) 0.0081(13) 0.0148(16) 0.0117(16)
C53 0.0266(16) 0.0248(17) 0.0355(17) 0.0057(13) 0.0062(13) 0.0076(13)
C27 0.0309(18) 0.0217(17) 0.055(2) 0.0024(14) 0.0149(16) -0.0006(15)
C64 0.0243(17) 0.046(2) 0.042(2) 0.0080(15) 0.0062(14) 0.0114(17)
C71 0.0269(17) 0.0290(18) 0.048(2) 0.0110(14) 0.0059(15) 0.0031(15)
C7 0.0313(17) 0.0213(16) 0.0376(18) 0.0062(13) 0.0087(14) 0.0054(13)
C38 0.0328(19) 0.0319(19) 0.051(2) 0.0158(15) 0.0139(16) 0.0134(16)
C90 0.0335(18) 0.0264(18) 0.0406(19) 0.0139(14) 0.0105(15) 0.0065(15)
C35 0.0275(17) 0.0265(18) 0.053(2) 0.0064(14) 0.0102(15) 0.0177(16)
C65 0.037(2) 0.035(2) 0.051(2) 0.0160(16) 0.0108(17) 0.0093(17)
C89 0.0326(19) 0.036(2) 0.042(2) 0.0120(15) 0.0091(15) 0.0076(16)
C75 0.0324(18) 0.0211(17) 0.048(2) 0.0040(14) 0.0095(15) 0.0061(14)
C13 0.0217(17) 0.049(2) 0.048(2) 0.0091(15) 0.0041(15) 0.0142(18)
C99 0.042(2) 0.060(3) 0.046(2) 0.026(2) 0.0117(18) 0.002(2)
C8 0.0279(17) 0.0271(18) 0.0385(18) 0.0043(13) 0.0084(14) 0.0103(14)
C24 0.0314(19) 0.037(2) 0.050(2) 0.0081(16) 0.0120(16) 0.0199(17)
C11 0.0231(16) 0.0281(18) 0.048(2) 0.0042(13) 0.0103(14) 0.0060(15)
C48 0.0328(19) 0.047(2) 0.057(2) 0.0156(17) 0.0106(17) 0.0217(19)
C21 0.0232(17) 0.040(2) 0.067(3) 0.0103(15) 0.0178(17) 0.0226(19)
C63 0.0346(19) 0.039(2) 0.052(2) 0.0084(16) 0.0137(17) 0.0191(18)
C46 0.033(2) 0.025(2) 0.101(4) 0.0040(16) 0.009(2) 0.017(2)
C10 0.0239(18) 0.047(2) 0.073(3) 0.0069(16) 0.0097(18) 0.033(2)
C37 0.0341(19) 0.032(2) 0.059(2) 0.0110(16) 0.0102(17) 0.0158(18)
C93 0.0316(19) 0.0254(19) 0.058(2) 0.0095(15) 0.0077(16) 0.0156(17)
C29 0.0302(19) 0.039(2) 0.066(3) 0.0067(16) 0.0120(17) 0.0237(19)
C9 0.0247(17) 0.054(3) 0.050(2) 0.0005(16) 0.0039(15) 0.024(2)
C82 0.0263(18) 0.047(2) 0.054(2) 0.0157(16) 0.0069(16) 0.0154(18)
C44 0.035(2) 0.043(2) 0.064(3) 0.0127(17) 0.0216(18) 0.029(2)
C92 0.046(2) 0.032(2) 0.067(3) 0.0131(17) 0.021(2) 0.0262(19)
C20 0.0267(18) 0.040(2) 0.083(3) 0.0076(16) 0.0224(19) 0.030(2)
C98 0.039(2) 0.061(3) 0.048(2) 0.021(2) 0.0032(18) 0.003(2)
C91 0.040(2) 0.044(2) 0.063(3) 0.0175(18) 0.0239(19) 0.024(2)
C81 0.039(2) 0.054(3) 0.057(2) 0.0203(19) 0.0201(19) 0.017(2)
C30 0.043(2) 0.055(3) 0.078(3) 0.022(2) 0.028(2) 0.028(2)
C94 0.036(2) 0.031(2) 0.104(4) 0.0137(18) 0.001(2) -0.003(2)
C95 0.046(3) 0.051(3) 0.073(3) 0.018(2) 0.008(2) 0.013(2)
C96 0.0281(19) 0.075(3) 0.075(3) 0.022(2) 0.018(2) 0.045(3)
C47 0.042(2) 0.054(3) 0.059(3) 0.024(2) 0.020(2) 0.010(2)
C12 0.036(2) 0.033(2) 0.120(5) 0.0068(18) 0.032(3) 0.001(3)
C31 0.0234(19) 0.055(3) 0.088(4) 0.0004(18) 0.009(2) 0.016(3)
C88 0.037(2) 0.043(2) 0.074(3) 0.0231(19) 0.018(2) 0.027(2)
C97 0.052(3) 0.086(4) 0.085(4) 0.029(3) 0.025(3) 0.053(3)

loop_
_atom_type_symbol
_atom_type_scat_dispersion_real
_atom_type_scat_dispersion_imag
_atom_type_scat_Cromer_Mann_a1
_atom_type_scat_Cromer_Mann_a2
_atom_type_scat_Cromer_Mann_a3
_atom_type_scat_Cromer_Mann_a4
_atom_type_scat_Cromer_Mann_b1
_atom_type_scat_Cromer_Mann_b2
_atom_type_scat_Cromer_Mann_b3
_atom_type_scat_Cromer_Mann_b4
_atom_type_scat_Cromer_Mann_c
_atom_type_scat_source
_atom_type_scat_dispersion_source
H 0.00000 0.00000 0.49300 0.32291 0.14019 0.04081 10.51090 26.12570 3.14236 57.79970 0.0030380000826 'International Tables Volume C Table 6.1.1.4 (pp. 500-502)' 'Henke, Gullikson and Davis, At. Data and Nucl. Data Tables, 1993, 54, 2'
C 0.01920 0.00962 2.31000 1.02000 1.58860 0.86500 20.84390 10.20750 0.56870 51.65120 0.215599998832 'International Tables Volume C Table 6.1.1.4 (pp. 500-502)' 'Henke, Gullikson and Davis, At. Data and Nucl. Data Tables, 1993, 54, 2'
O 0.05239 0.03377 3.04850 2.28680 1.54630 0.86700 13.27710 5.70110 0.32390 32.90890 0.250800013542 'International Tables Volume C Table 6.1.1.4 (pp. 500-502)' 'Henke, Gullikson and Davis, At. Data and Nucl. Data Tables, 1993, 54, 2'

loop_
_geom_angle_atom_site_label_1
_geom_angle_atom_site_label_2
_geom_angle_atom_site_label_3
_geom_angle
_geom_angle_site_symmetry_1
_geom_angle_site_symmetry_3
_geom_angle_publ_flag
O17 C15 O16 122.0(3) . . ?
C8 C15 O16 124.1(3) . . ?
C8 C15 O17 113.9(3) . . ?
C3 C4 C5 86.6(2) . . ?
C14 C4 C5 113.4(3) . . ?
C14 C4 C3 113.1(3) . . ?
C13 C4 C5 116.9(3) . . ?
C13 C4 C3 114.9(3) . . ?
C13 C4 C14 110.3(3) . . ?
C79 C76 C83 106.0(3) . . ?
C77 C76 C83 112.7(3) . . ?
C77 C76 C79 103.5(3) . . ?
C75 C76 C83 107.2(3) . . ?
C75 C76 C79 113.4(3) . . ?
C75 C76 C77 113.8(3) . . ?
O85 C83 O84 122.5(3) . . ?
C76 C83 O84 122.3(3) . . ?
C76 C83 O85 115.1(3) . . ?
O67 C66 O68 122.0(3) . . ?
C59 C66 O68 113.9(3) . . ?
C59 C66 O67 124.1(3) . . ?
O34 C32 O33 122.8(3) . . ?
C25 C32 O33 123.7(3) . . ?
C25 C32 O34 113.5(3) . . ?
C18 C28 C25 105.7(3) . . ?
C6 C5 C4 124.9(3) . . ?
C2 C5 C4 88.8(2) . . ?
C2 C5 C6 116.8(3) . . ?
C69 C79 C76 105.3(3) . . ?
C57 C56 C55 125.6(3) . . ?
C53 C56 C55 88.8(2) . . ?
C53 C56 C57 117.2(3) . . ?
C43 C42 C41 113.6(3) . . ?
C45 C42 C41 113.2(3) . . ?
C45 C42 C43 103.1(3) . . ?
C49 C42 C41 107.3(3) . . ?
C49 C42 C43 108.2(3) . . ?
C49 C42 C45 111.5(3) . . ?
C39 C40 C41 112.3(3) . . ?
C61 C60 C59 106.9(3) . . ?
C54 C55 C56 86.1(2) . . ?
C64 C55 C56 115.2(3) . . ?
C64 C55 C54 117.3(3) . . ?
C65 C55 C56 114.2(3) . . ?
C65 C55 C54 112.5(3) . . ?
C65 C55 C64 109.9(3) . . ?
C59 C58 C57 117.6(3) . . ?
C28 C25 C32 107.2(3) . . ?
C26 C25 C32 112.1(3) . . ?
C26 C25 C28 103.3(3) . . ?
C24 C25 C32 107.1(3) . . ?
C24 C25 C28 113.0(3) . . ?
C24 C25 C26 114.0(3) . . ?
C19 C22 C23 118.0(3) . . ?
C21 C22 C23 126.1(3) . . ?
C21 C22 C19 88.2(3) . . ?
C59 C62 C52 105.8(3) . . ?
C40 C41 C42 118.1(3) . . ?
C58 C57 C56 110.9(3) . . ?
O101 C100 O102 121.7(3) . . ?
C93 C100 O102 114.7(3) . . ?
C93 C100 O101 123.6(3) . . ?
C70 C73 C74 116.7(3) . . ?
C72 C73 C74 125.0(3) . . ?
C72 C73 C70 88.3(3) . . ?
C61 C52 C62 99.9(3) . . ?
C53 C52 C62 110.6(3) . . ?
C53 C52 C61 109.0(3) . . ?
C63 C52 C62 112.6(3) . . ?
C63 C52 C61 112.3(3) . . ?
C63 C52 C53 111.7(3) . . ?
C70 C69 C79 111.0(3) . . ?
C78 C69 C79 99.4(3) . . ?
C78 C69 C70 109.3(3) . . ?
C80 C69 C79 112.2(3) . . ?
C80 C69 C70 112.0(3) . . ?
C80 C69 C78 112.3(3) . . ?
C75 C74 C73 111.9(3) . . ?
C36 C39 C40 116.2(3) . . ?
C38 C39 C40 124.9(3) . . ?
C38 C39 C36 88.6(3) . . ?
C69 C70 C73 120.1(3) . . ?
C71 C70 C73 87.6(3) . . ?
C71 C70 C69 126.3(3) . . ?
C60 C59 C66 112.0(3) . . ?
C58 C59 C66 107.0(3) . . ?
C58 C59 C60 113.1(3) . . ?
C62 C59 C66 107.6(3) . . ?
C62 C59 C60 102.6(3) . . ?
C62 C59 C58 114.4(3) . . ?
C19 C18 C28 110.3(3) . . ?
C27 C18 C28 99.7(3) . . ?
C27 C18 C19 109.1(3) . . ?
C29 C18 C28 112.0(3) . . ?
C29 C18 C19 112.2(3) . . ?
C29 C18 C27 112.9(3) . . ?
C77 C78 C69 104.1(3) . . ?
C44 C43 C42 106.0(3) . . ?
C7 C6 C5 112.9(3) . . ?
C3 C2 C5 87.6(2) . . ?
C1 C2 C5 119.7(3) . . ?
C1 C2 C3 126.6(3) . . ?
C95 C86 C87 110.2(4) . . ?
C96 C86 C87 110.2(3) . . ?
C96 C86 C95 101.9(3) . . ?
C97 C86 C87 111.1(3) . . ?
C97 C86 C95 116.9(4) . . ?
C97 C86 C96 106.0(4) . . ?
C78 C77 C76 105.9(3) . . ?
C35 C36 C39 120.4(3) . . ?
C37 C36 C39 87.1(3) . . ?
C37 C36 C35 125.6(3) . . ?
C27 C26 C25 106.4(3) . . ?
C52 C61 C60 104.3(3) . . ?
C2 C3 C4 88.3(3) . . ?
C24 C23 C22 111.9(3) . . ?
C71 C72 C73 86.6(3) . . ?
C82 C72 C73 114.1(3) . . ?
C82 C72 C71 113.6(3) . . ?
C81 C72 C73 115.9(3) . . ?
C81 C72 C71 114.7(3) . . ?
C81 C72 C82 110.3(3) . . ?
C90 C87 C86 118.9(3) . . ?
C88 C87 C86 126.1(3) . . ?
C88 C87 C90 87.9(3) . . ?
C35 C45 C42 105.5(3) . . ?
O51 C49 O50 122.4(3) . . ?
C42 C49 O50 124.1(3) . . ?
C42 C49 O51 113.4(3) . . ?
C18 C19 C22 119.8(3) . . ?
C20 C19 C22 86.9(3) . . ?
C20 C19 C18 126.6(4) . . ?
C53 C54 C55 87.8(3) . . ?
C11 C1 C2 111.0(3) . . ?
C10 C1 C2 109.0(3) . . ?
C10 C1 C11 100.0(3) . . ?
C12 C1 C2 112.2(3) . . ?
C12 C1 C11 110.7(4) . . ?
C12 C1 C10 113.4(4) . . ?
C52 C53 C56 120.2(3) . . ?
C54 C53 C56 86.8(3) . . ?
C54 C53 C52 125.8(3) . . ?
C26 C27 C18 104.5(3) . . ?
C72 C71 C70 87.9(3) . . ?
C8 C7 C6 118.1(3) . . ?
C48 C38 C39 113.7(3) . . ?
C37 C38 C39 86.8(3) . . ?
C37 C38 C48 113.3(3) . . ?
C47 C38 C39 115.2(3) . . ?
C47 C38 C48 110.0(3) . . ?
C47 C38 C37 116.2(4) . . ?
C89 C90 C87 88.4(3) . . ?
C91 C90 C87 116.7(3) . . ?
C91 C90 C89 124.8(3) . . ?
C45 C35 C36 110.4(3) . . ?
C46 C35 C36 112.9(3) . . ?
C46 C35 C45 112.2(4) . . ?
C44 C35 C36 107.8(3) . . ?
C44 C35 C45 99.5(3) . . ?
C44 C35 C46 113.3(3) . . ?
C99 C89 C90 114.4(3) . . ?
C98 C89 C90 116.1(3) . . ?
C98 C89 C99 110.1(3) . . ?
C88 C89 C90 85.7(3) . . ?
C88 C89 C99 113.5(4) . . ?
C88 C89 C98 115.3(4) . . ?
C74 C75 C76 117.5(3) . . ?
C7 C8 C15 108.7(3) . . ?
C11 C8 C15 109.2(3) . . ?
C11 C8 C7 112.4(3) . . ?
C9 C8 C15 109.7(3) . . ?
C9 C8 C7 113.5(3) . . ?
C9 C8 C11 103.2(3) . . ?
C23 C24 C25 117.9(3) . . ?
C8 C11 C1 104.2(3) . . ?
C20 C21 C22 86.5(3) . . ?
C30 C21 C22 115.4(4) . . ?
C30 C21 C20 115.3(4) . . ?
C31 C21 C22 113.6(4) . . ?
C31 C21 C20 113.3(4) . . ?
C31 C21 C30 110.8(4) . . ?
C9 C10 C1 103.4(3) . . ?
C38 C37 C36 88.1(3) . . ?
C92 C93 C100 109.1(3) . . ?
C94 C93 C100 107.0(3) . . ?
C94 C93 C92 111.7(4) . . ?
C96 C93 C100 110.9(3) . . ?
C96 C93 C92 113.4(3) . . ?
C96 C93 C94 104.6(4) . . ?
C10 C9 C8 106.5(3) . . ?
C35 C44 C43 104.0(3) . . ?
C91 C92 C93 118.3(3) . . ?
C21 C20 C19 88.2(3) . . ?
C92 C91 C90 113.4(3) . . ?
C95 C94 C93 107.9(5) . . ?
C94 C95 C86 103.1(4) . . ?
C93 C96 C86 100.0(4) . . ?
C89 C88 C87 88.2(3) . . ?

loop_
_geom_bond_atom_site_label_1
_geom_bond_atom_site_label_2
_geom_bond_distance
_geom_bond_site_symmetry_2
_geom_bond_publ_flag
O16 C15 1.214(4) . ?
O17 C15 1.315(4) . ?
O33 C32 1.208(5) . ?
O50 C49 1.205(5) . ?
O68 C66 1.325(5) . ?
O34 C32 1.319(5) . ?
O84 C83 1.221(4) . ?
O67 C66 1.207(5) . ?
O102 C100 1.315(5) . ?
O85 C83 1.308(5) . ?
O51 C49 1.333(5) . ?
O101 C100 1.226(5) . ?
C15 C8 1.513(5) . ?
C4 C5 1.563(5) . ?
C4 C3 1.562(5) . ?
C4 C14 1.512(5) . ?
C4 C13 1.515(5) . ?
C76 C83 1.519(4) . ?
C76 C79 1.557(5) . ?
C76 C77 1.556(5) . ?
C76 C75 1.559(5) . ?
C66 C59 1.521(5) . ?
C32 C25 1.530(5) . ?
C28 C25 1.562(5) . ?
C28 C18 1.531(5) . ?
C5 C6 1.509(5) . ?
C5 C2 1.540(4) . ?
C79 C69 1.533(4) . ?
C56 C55 1.554(4) . ?
C56 C57 1.516(5) . ?
C56 C53 1.543(5) . ?
C42 C41 1.548(5) . ?
C42 C43 1.576(5) . ?
C42 C45 1.560(5) . ?
C42 C49 1.524(5) . ?
C40 C41 1.533(5) . ?
C40 C39 1.509(5) . ?
C60 C59 1.567(5) . ?
C60 C61 1.530(5) . ?
C55 C54 1.565(5) . ?
C55 C64 1.521(5) . ?
C55 C65 1.521(5) . ?
C58 C57 1.535(5) . ?
C58 C59 1.548(5) . ?
C25 C26 1.552(5) . ?
C25 C24 1.537(5) . ?
C22 C23 1.505(6) . ?
C22 C19 1.542(5) . ?
C22 C21 1.555(5) . ?
C62 C52 1.536(5) . ?
C62 C59 1.564(5) . ?
C100 C93 1.511(5) . ?
C73 C74 1.512(5) . ?
C73 C70 1.540(5) . ?
C73 C72 1.560(4) . ?
C52 C61 1.539(5) . ?
C52 C53 1.552(4) . ?
C52 C63 1.523(5) . ?
C69 C70 1.548(4) . ?
C69 C78 1.537(5) . ?
C69 C80 1.521(5) . ?
C74 C75 1.540(5) . ?
C39 C36 1.538(5) . ?
C39 C38 1.558(5) . ?
C70 C71 1.551(5) . ?
C18 C19 1.560(5) . ?
C18 C27 1.536(5) . ?
C18 C29 1.525(6) . ?
C78 C77 1.533(5) . ?
C43 C44 1.525(6) . ?
C6 C7 1.537(5) . ?
C2 C3 1.555(5) . ?
C2 C1 1.543(5) . ?
C86 C87 1.550(5) . ?
C86 C95 1.454(7) . ?
C86 C96 1.650(7) . ?
C86 C97 1.541(6) . ?
C36 C35 1.552(5) . ?
C36 C37 1.563(5) . ?
C26 C27 1.530(6) . ?
C23 C24 1.537(5) . ?
C72 C71 1.560(5) . ?
C72 C82 1.509(5) . ?
C72 C81 1.509(5) . ?
C87 C90 1.522(5) . ?
C87 C88 1.543(5) . ?
C45 C35 1.536(5) . ?
C19 C20 1.549(5) . ?
C54 C53 1.557(5) . ?
C1 C11 1.564(5) . ?
C1 C10 1.517(6) . ?
C1 C12 1.521(6) . ?
C7 C8 1.553(5) . ?
C38 C48 1.518(6) . ?
C38 C37 1.549(6) . ?
C38 C47 1.525(5) . ?
C90 C89 1.572(5) . ?
C90 C91 1.516(5) . ?
C35 C46 1.520(6) . ?
C35 C44 1.543(6) . ?
C89 C99 1.510(5) . ?
C89 C98 1.510(6) . ?
C89 C88 1.556(6) . ?
C8 C11 1.557(5) . ?
C8 C9 1.569(5) . ?
C21 C20 1.546(5) . ?
C21 C30 1.535(6) . ?
C21 C31 1.524(7) . ?
C10 C9 1.522(7) . ?
C93 C92 1.538(6) . ?
C93 C94 1.574(6) . ?
C93 C96 1.518(6) . ?
C92 C91 1.541(5) . ?
C94 C95 1.463(8) . ?
